data_2242092
loop_
_publ_author_name
'Zukerman-Schpector, Julio'
'Cunha, Rodrigo'
'Omori, \'Alvaro T.'
'Sousa Madureira, Lucas'
'Tiekink, Edward R. T.'

_publ_section_title
;
 1-Butyl-1-chloro-3-methyl-3<i>H</i>-2,1\l^4^-benzoxatellurole: crystal
 structure and Hirshfeld analysis
;
_journal_coeditor_code HG5483
_journal_issue 4
_journal_name_full 'Acta Crystallographica Section E'
_journal_page_first 564
_journal_page_last 568
_journal_paper_doi 10.1107/S2056989017003887
_journal_volume 73
_journal_year 2017
_chemical_formula_iupac 'C12 H17 Cl O Te'
_chemical_formula_moiety 'C12 H17 Cl O Te'
_chemical_formula_sum 'C12 H17 Cl O Te'
_chemical_formula_weight 340.30
_chemical_name_systematic
;
1-Butyl-1-chloro-3-methyl-3<i>H</i>-2,1\l^4^-benzoxatellurole
;
_space_group_crystal_system monoclinic
_space_group_IT_number 4
_space_group_name_Hall 'P 2yb'
_space_group_name_H-M_alt 'P 1 21 1'
_symmetry_space_group_name_Hall 'P 2yb'
_symmetry_space_group_name_H-M 'P 1 21 1'
_atom_sites_solution_hydrogens geom
_audit_creation_method SHELXL-2014/7
_cell_angle_alpha 90
_cell_angle_beta 103.460(2)
_cell_angle_gamma 90
_cell_formula_units_Z 4
_cell_length_a 8.3663(2)
_cell_length_b 13.0442(4)
_cell_length_c 12.5363(2)
_cell_measurement_reflns_used 5903
_cell_measurement_temperature 293(2)
_cell_measurement_theta_max 27.485
_cell_measurement_theta_min 0.998
_cell_volume 1330.53(6)
_computing_cell_refinement
;
SCALEPACK (Otwinowski & Minor, 1997)
;
_computing_data_collection
;
COLLECT (Nonius, 1998)
;
_computing_data_reduction
;
DENZO/SCALEPACK (Otwinowski & Minor, 1997)
;
_computing_molecular_graphics
;
ORTEP-3 for Windows (Farrugia, 2012), <i>QMol</i> (Gans & Shalloway,
2001) and
DIAMOND (Brandenburg, 2006)
;
_computing_publication_material
;
publCIF (Westrip, 2010)
;
_computing_structure_refinement
;
SHELXL2014 (Sheldrick, 2015)
;
_computing_structure_solution
;
SIR2014 (Burla <i>et al.</i>,  2015)
;
_diffrn_ambient_temperature 293(2)
_diffrn_measured_fraction_theta_full 0.979
_diffrn_measured_fraction_theta_max 0.980
_diffrn_measurement_device_type 'Nonius KappaCCD'
_diffrn_measurement_method 'CCD rotation images, thick slices'
_diffrn_radiation_type MoK\a
_diffrn_radiation_wavelength 0.71073
_diffrn_reflns_av_R_equivalents 0.0610
_diffrn_reflns_limit_h_max 8
_diffrn_reflns_limit_h_min -10
_diffrn_reflns_limit_k_max 16
_diffrn_reflns_limit_k_min -15
_diffrn_reflns_limit_l_max 13
_diffrn_reflns_limit_l_min -16
_diffrn_reflns_number 9220
_diffrn_reflns_theta_full 25.242
_diffrn_reflns_theta_max 27.497
_diffrn_reflns_theta_min 2.503
_exptl_absorpt_coefficient_mu 2.411
_exptl_absorpt_correction_T_max 0.5498
_exptl_absorpt_correction_T_min 0.4810
_exptl_absorpt_correction_type gaussian
_exptl_absorpt_process_details
;
(Coppens <i>et al.</i>,  1965)
;
_exptl_crystal_colour colourless
_exptl_crystal_density_diffrn 1.699
_exptl_crystal_description slab
_exptl_crystal_F_000 664
_exptl_crystal_size_max 0.338
_exptl_crystal_size_mid 0.330
_exptl_crystal_size_min 0.228
_refine_diff_density_max 0.427
_refine_diff_density_min -0.821
_refine_ls_abs_structure_details
;
Flack <i>x</i> determined using 1908 quotients
[(<i>I</i>^+^)-(<i>I</i>^-^)]/[(<i>I</i>^+^)+(<i>I</i>^-^)]
(Parsons <i>et al.</i>,  2013)
;
_refine_ls_abs_structure_Flack -0.05(3)
_refine_ls_extinction_method none
_refine_ls_goodness_of_fit_ref 1.016
_refine_ls_hydrogen_treatment constr
_refine_ls_matrix_type full
_refine_ls_number_parameters 275
_refine_ls_number_reflns 5115
_refine_ls_number_restraints 1
_refine_ls_restrained_S_all 1.016
_refine_ls_R_factor_all 0.0282
_refine_ls_R_factor_gt 0.0274
_refine_ls_shift/su_max 0.000
_refine_ls_shift/su_mean 0.000
_refine_ls_structure_factor_coef Fsqd
_refine_ls_weighting_details 'w=1/[\s^2^(Fo^2^)+(0.0389P)^2^+0.6419P] where P=(Fo^2^+2Fc^2^)/3'
_refine_ls_weighting_scheme calc
_refine_ls_wR_factor_gt 0.0742
_refine_ls_wR_factor_ref 0.0755
_reflns_number_gt 4998
_reflns_number_total 5115
_reflns_threshold_expression 'I > 2\s(I)'
_cod_data_source_file hg5483sup1.cif
_cod_data_source_block I
_cod_database_code 2242092
_shelx_space_group_comment
;
The symmetry employed for this shelxl refinement is uniquely defined
by the following loop, which should always be used as a source of
symmetry information in preference to the above space-group names.
They are only intended as comments.
;
_shelx_estimated_absorpt_t_min 0.496
_shelx_estimated_absorpt_t_max 0.609

loop_
_space_group_symop_operation_xyz
'x, y, z'
'-x, y+1/2, -z'

loop_
_atom_site_type_symbol
_atom_site_label
_atom_site_fract_x
_atom_site_fract_y
_atom_site_fract_z
_atom_site_U_iso_or_equiv
_atom_site_adp_type
_atom_site_calc_flag
_atom_site_occupancy
Te Te1 0.47914(4) 0.44547(2) 0.33996(3) 0.04143(11) Uani d 1
Cl Cl1 0.6469(2) 0.30011(15) 0.45946(16) 0.0664(4) Uani d 1
O O1 0.3777(5) 0.5726(4) 0.2598(3) 0.0512(10) Uani d 1
C C1 0.4636(7) 0.6665(4) 0.2894(6) 0.0475(12) Uani d 1
H H1 0.4101 0.7045 0.3388 0.057 Uiso calc 1
C C2 0.4470(10) 0.7276(6) 0.1836(7) 0.075(2) Uani d 1
H H2A 0.5040 0.6927 0.1361 0.112 Uiso calc 1
H H2B 0.4936 0.7946 0.2005 0.112 Uiso calc 1
H H2C 0.3328 0.7340 0.1476 0.112 Uiso calc 1
C C3 0.6380(6) 0.6452(5) 0.3476(5) 0.0458(11) Uani d 1
C C4 0.7594(8) 0.7216(6) 0.3717(7) 0.0652(17) Uani d 1
H H4 0.7345 0.7880 0.3462 0.078 Uiso calc 1
C C5 0.9147(8) 0.6994(8) 0.4326(7) 0.072(2) Uani d 1
H H5 0.9941 0.7505 0.4491 0.086 Uiso calc 1
C C6 0.9523(7) 0.5984(9) 0.4698(6) 0.075(3) Uani d 1
H H6 1.0570 0.5831 0.5113 0.090 Uiso calc 1
C C7 0.8366(6) 0.5227(6) 0.4454(5) 0.0533(15) Uani d 1
H H7 0.8622 0.4560 0.4695 0.064 Uiso calc 1
C C8 0.6800(6) 0.5467(5) 0.3842(4) 0.0416(10) Uani d 1
C C9 0.3754(6) 0.4771(5) 0.4770(4) 0.0474(13) Uani d 1
H H9A 0.2963 0.5322 0.4567 0.057 Uiso calc 1
H H9B 0.3154 0.4168 0.4909 0.057 Uiso calc 1
C C10 0.4927(6) 0.5063(6) 0.5816(5) 0.0510(14) Uani d 1
H H10A 0.5533 0.5668 0.5691 0.061 Uiso calc 1
H H10B 0.5711 0.4511 0.6040 0.061 Uiso calc 1
C C11 0.4067(7) 0.5281(5) 0.6735(4) 0.0479(14) Uani d 1
H H11A 0.3329 0.5858 0.6524 0.057 Uiso calc 1
H H11B 0.3405 0.4691 0.6824 0.057 Uiso calc 1
C C12 0.5220(8) 0.5516(9) 0.7815(5) 0.0674(18) Uani d 1
H H12A 0.6033 0.4984 0.7992 0.101 Uiso calc 1
H H12B 0.4614 0.5553 0.8376 0.101 Uiso calc 1
H H12C 0.5753 0.6161 0.7767 0.101 Uiso calc 1
Te Te2 0.01522(4) 0.55421(2) 0.17723(3) 0.04226(11) Uani d 1
Cl Cl2 -0.1556(2) 0.69208(15) 0.05090(16) 0.0666(4) Uani d 1
O O2 0.1199(5) 0.4303(4) 0.2604(4) 0.0583(11) Uani d 1
C C13 0.0191(7) 0.3453(5) 0.2705(5) 0.0530(13) Uani d 1
H H13 0.0032 0.3452 0.3455 0.064 Uiso calc 1
C C14 0.1031(10) 0.2471(6) 0.2538(9) 0.083(3) Uani d 1
H H14A 0.1177 0.2445 0.1801 0.125 Uiso calc 1
H H14B 0.0371 0.1901 0.2661 0.125 Uiso calc 1
H H14C 0.2085 0.2439 0.3045 0.125 Uiso calc 1
C C15 -0.1500(7) 0.3589(5) 0.1920(5) 0.0498(13) Uani d 1
C C16 -0.2697(8) 0.2822(6) 0.1731(6) 0.0627(16) Uani d 1
H H16 -0.2486 0.2191 0.2080 0.075 Uiso calc 1
C C17 -0.4201(8) 0.3008(7) 0.1021(6) 0.0646(19) Uani d 1
H H17 -0.4989 0.2492 0.0881 0.077 Uiso calc 1
C C18 -0.4547(7) 0.3946(7) 0.0519(5) 0.0585(17) Uani d 1
H H18 -0.5568 0.4059 0.0048 0.070 Uiso calc 1
C C19 -0.3397(7) 0.4717(5) 0.0709(5) 0.0508(14) Uani d 1
H H19 -0.3636 0.5356 0.0380 0.061 Uiso calc 1
C C20 -0.1858(5) 0.4524(5) 0.1407(4) 0.0413(10) Uani d 1
C C21 0.1184(6) 0.5194(6) 0.0408(5) 0.0546(16) Uani d 1
H H21A 0.1644 0.5819 0.0185 0.066 Uiso calc 1
H H21B 0.2084 0.4717 0.0652 0.066 Uiso calc 1
C C22 0.0033(7) 0.4747(5) -0.0574(5) 0.0485(14) Uani d 1
H H22A -0.0914 0.5194 -0.0794 0.058 Uiso calc 1
H H22B -0.0352 0.4088 -0.0380 0.058 Uiso calc 1
C C23 0.0837(7) 0.4607(6) -0.1542(5) 0.0506(13) Uani d 1
H H23A 0.1271 0.5262 -0.1710 0.061 Uiso calc 1
H H23B 0.1753 0.4137 -0.1330 0.061 Uiso calc 1
C C24 -0.0311(9) 0.4209(8) -0.2549(6) 0.079(3) Uani d 1
H H24A -0.0737 0.3556 -0.2392 0.118 Uiso calc 1
H H24B 0.0266 0.4130 -0.3122 0.118 Uiso calc 1
H H24C -0.1203 0.4682 -0.2780 0.118 Uiso calc 1

loop_
_atom_site_aniso_label
_atom_site_aniso_U_11
_atom_site_aniso_U_22
_atom_site_aniso_U_33
_atom_site_aniso_U_12
_atom_site_aniso_U_13
_atom_site_aniso_U_23
Te1 0.04719(18) 0.0443(2) 0.02938(15) 0.00273(13) 0.00198(11) -0.00116(15)
Cl1 0.0837(11) 0.0546(9) 0.0580(10) 0.0195(8) 0.0106(8) 0.0102(7)
O1 0.0467(18) 0.050(3) 0.047(2) 0.0016(17) -0.0085(15) 0.0090(18)
C1 0.052(3) 0.033(2) 0.055(3) 0.004(2) 0.007(2) -0.003(3)
C2 0.079(4) 0.060(4) 0.076(5) 0.000(3) 0.000(4) 0.025(4)
C3 0.047(2) 0.049(3) 0.042(3) -0.001(2) 0.012(2) -0.003(2)
C4 0.065(4) 0.059(4) 0.070(5) -0.014(3) 0.012(3) -0.002(3)
C5 0.046(3) 0.099(6) 0.068(5) -0.022(3) 0.009(3) -0.004(4)
C6 0.034(3) 0.133(8) 0.054(4) 0.001(4) 0.005(2) -0.014(5)
C7 0.039(2) 0.078(5) 0.042(3) 0.010(2) 0.008(2) 0.001(3)
C8 0.041(2) 0.055(3) 0.030(2) 0.003(2) 0.0091(17) 0.000(2)
C9 0.040(2) 0.067(4) 0.034(2) -0.001(2) 0.0074(19) -0.004(2)
C10 0.039(2) 0.077(4) 0.037(3) 0.000(2) 0.008(2) -0.010(3)
C11 0.047(2) 0.061(4) 0.036(3) 0.002(2) 0.010(2) -0.002(2)
C12 0.062(3) 0.096(5) 0.043(3) 0.002(4) 0.008(2) -0.022(4)
Te2 0.04777(18) 0.0432(2) 0.03135(16) 0.00212(13) 0.00019(12) -0.00352(14)
Cl2 0.0768(10) 0.0535(9) 0.0646(10) 0.0164(8) 0.0063(8) 0.0099(8)
O2 0.052(2) 0.056(3) 0.055(2) -0.001(2) -0.0130(17) 0.008(2)
C13 0.060(3) 0.056(3) 0.037(3) 0.001(3) -0.001(2) 0.001(3)
C14 0.073(4) 0.058(4) 0.110(7) 0.012(3) 0.003(4) -0.004(4)
C15 0.052(3) 0.054(3) 0.041(3) -0.005(2) 0.005(2) 0.001(2)
C16 0.063(3) 0.065(4) 0.059(4) -0.009(3) 0.013(3) 0.002(3)
C17 0.055(3) 0.081(5) 0.059(4) -0.021(3) 0.013(3) -0.017(4)
C18 0.038(3) 0.087(5) 0.050(3) -0.003(3) 0.009(2) -0.014(3)
C19 0.047(3) 0.067(4) 0.037(3) 0.010(2) 0.006(2) 0.000(2)
C20 0.040(2) 0.054(3) 0.029(2) 0.002(2) 0.0053(16) -0.006(2)
C21 0.042(2) 0.083(5) 0.037(3) -0.001(3) 0.005(2) -0.010(3)
C22 0.046(2) 0.061(4) 0.039(3) 0.003(2) 0.010(2) -0.008(2)
C23 0.049(2) 0.062(4) 0.041(3) 0.005(2) 0.012(2) 0.001(3)
C24 0.068(4) 0.121(9) 0.045(3) 0.015(4) 0.008(3) -0.019(4)

loop_
_atom_type_symbol
_atom_type_description
_atom_type_scat_dispersion_real
_atom_type_scat_dispersion_imag
_atom_type_scat_source
C C 0.0033 0.0016 'International Tables Vol C Tables 4.2.6.8 and 6.1.1.4'
H H 0.0000 0.0000 'International Tables Vol C Tables 4.2.6.8 and 6.1.1.4'
Cl Cl 0.1484 0.1585 'International Tables Vol C Tables 4.2.6.8 and 6.1.1.4'
O O 0.0106 0.0060 'International Tables Vol C Tables 4.2.6.8 and 6.1.1.4'
Te Te -0.5308 1.6751 'International Tables Vol C Tables 4.2.6.8 and 6.1.1.4'

loop_
_exptl_crystal_face_index_h
_exptl_crystal_face_index_k
_exptl_crystal_face_index_l
_exptl_crystal_face_perp_dist
0 1 0 0.1660
0 -1 0 0.0940
0 0 -1 0.1560
0 0 1 0.1820
1 0 0 0.1740
-1 0 0 0.1560
-10 0 9 0.1670
3 0 -4 0.1510
10 1 16 0.1900

loop_
_geom_angle_atom_site_label_1
_geom_angle_atom_site_label_2
_geom_angle_atom_site_label_3
_geom_angle
_geom_angle_publ_flag
Cl1 Te1 O1 171.04(13) y
O1 Te1 C8 80.4(2) y
C8 Te1 O2 145.0(2) y
Cl2 Te2 O2 170.22(14) y
O2 Te2 C20 80.5(2) y
C20 Te2 O1 145.38(19) y
O1 Te1 O2 66.99(14) ?
O1 Te1 C9 92.2(2) ?
C8 Te1 C9 96.7(2) ?
C8 Te1 Cl1 90.85(17) ?
C9 Te1 Cl1 86.78(17) ?
C9 Te1 O2 73.25(17) ?
Cl1 Te1 O2 121.01(11) ?
C1 O1 Te1 116.6(3) ?
C1 O1 Te2 124.9(3) ?
Te1 O1 Te2 112.50(18) ?
O2 Te2 C21 92.1(2) ?
C20 Te2 C21 98.2(2) ?
C20 Te2 Cl2 90.34(16) ?
C21 Te2 Cl2 85.79(19) ?
O2 Te2 O1 66.36(14) ?
C21 Te2 O1 74.15(17) ?
Cl2 Te2 O1 121.88(10) ?
O1 C1 C3 110.1(5) ?
O1 C1 C2 106.5(6) ?
C3 C1 C2 113.7(5) ?
O1 C1 H1 108.8 ?
C3 C1 H1 108.8 ?
C2 C1 H1 108.8 ?
C1 C2 H2A 109.5 ?
C1 C2 H2B 109.5 ?
H2A C2 H2B 109.5 ?
C1 C2 H2C 109.5 ?
H2A C2 H2C 109.5 ?
H2B C2 H2C 109.5 ?
C8 C3 C4 118.3(5) ?
C8 C3 C1 118.5(5) ?
C4 C3 C1 123.1(6) ?
C5 C4 C3 120.8(8) ?
C5 C4 H4 119.6 ?
C3 C4 H4 119.6 ?
C4 C5 C6 119.4(7) ?
C4 C5 H5 120.3 ?
C6 C5 H5 120.3 ?
C7 C6 C5 120.6(6) ?
C7 C6 H6 119.7 ?
C5 C6 H6 119.7 ?
C6 C7 C8 119.2(7) ?
C6 C7 H7 120.4 ?
C8 C7 H7 120.4 ?
C3 C8 C7 121.7(6) ?
C3 C8 Te1 111.7(4) ?
C7 C8 Te1 126.5(5) ?
C10 C9 Te1 116.6(3) ?
C10 C9 H9A 108.1 ?
Te1 C9 H9A 108.1 ?
C10 C9 H9B 108.1 ?
Te1 C9 H9B 108.1 ?
H9A C9 H9B 107.3 ?
C9 C10 C11 112.5(4) ?
C9 C10 H10A 109.1 ?
C11 C10 H10A 109.1 ?
C9 C10 H10B 109.1 ?
C11 C10 H10B 109.1 ?
H10A C10 H10B 107.8 ?
C12 C11 C10 113.8(5) ?
C12 C11 H11A 108.8 ?
C10 C11 H11A 108.8 ?
C12 C11 H11B 108.8 ?
C10 C11 H11B 108.8 ?
H11A C11 H11B 107.7 ?
C11 C12 H12A 109.5 ?
C11 C12 H12B 109.5 ?
H12A C12 H12B 109.5 ?
C11 C12 H12C 109.5 ?
H12A C12 H12C 109.5 ?
H12B C12 H12C 109.5 ?
C13 O2 Te2 118.6(3) ?
C13 O2 Te1 127.2(3) ?
Te2 O2 Te1 114.1(2) ?
O2 C13 C14 110.4(5) ?
O2 C13 C15 109.4(5) ?
C14 C13 C15 113.6(6) ?
O2 C13 H13 107.7 ?
C14 C13 H13 107.7 ?
C15 C13 H13 107.7 ?
C13 C14 H14A 109.5 ?
C13 C14 H14B 109.5 ?
H14A C14 H14B 109.5 ?
C13 C14 H14C 109.5 ?
H14A C14 H14C 109.5 ?
H14B C14 H14C 109.5 ?
C20 C15 C16 119.0(5) ?
C20 C15 C13 118.0(5) ?
C16 C15 C13 123.0(6) ?
C17 C16 C15 119.5(7) ?
C17 C16 H16 120.3 ?
C15 C16 H16 120.3 ?
C16 C17 C18 120.9(7) ?
C16 C17 H17 119.5 ?
C18 C17 H17 119.5 ?
C19 C18 C17 120.5(6) ?
C19 C18 H18 119.8 ?
C17 C18 H18 119.8 ?
C18 C19 C20 118.7(6) ?
C18 C19 H19 120.6 ?
C20 C19 H19 120.6 ?
C15 C20 C19 121.3(6) ?
C15 C20 Te2 112.3(3) ?
C19 C20 Te2 126.4(5) ?
C22 C21 Te2 116.1(4) ?
C22 C21 H21A 108.3 ?
Te2 C21 H21A 108.3 ?
C22 C21 H21B 108.3 ?
Te2 C21 H21B 108.3 ?
H21A C21 H21B 107.4 ?
C21 C22 C23 112.5(5) ?
C21 C22 H22A 109.1 ?
C23 C22 H22A 109.1 ?
C21 C22 H22B 109.1 ?
C23 C22 H22B 109.1 ?
H22A C22 H22B 107.8 ?
C24 C23 C22 113.5(5) ?
C24 C23 H23A 108.9 ?
C22 C23 H23A 108.9 ?
C24 C23 H23B 108.9 ?
C22 C23 H23B 108.9 ?
H23A C23 H23B 107.7 ?
C23 C24 H24A 109.5 ?
C23 C24 H24B 109.5 ?
H24A C24 H24B 109.5 ?
C23 C24 H24C 109.5 ?
H24A C24 H24C 109.5 ?
H24B C24 H24C 109.5 ?

loop_
_geom_bond_atom_site_label_1
_geom_bond_atom_site_label_2
_geom_bond_distance
_geom_bond_publ_flag
Te1 Cl1 2.6137(17) y
Te1 O1 2.021(4) y
Te1 C8 2.107(6) y
Te1 C9 2.138(5) y
Te1 O2 2.945(4) y
Te2 Cl2 2.5944(17) y
Te2 O2 2.010(5) y
Te2 C20 2.108(6) y
Te2 C21 2.136(6) y
Te2 O1 2.977(4) y
O1 C1 1.424(7) ?
C1 C3 1.497(7) ?
C1 C2 1.526(10) ?
C1 H1 0.9800 ?
C2 H2A 0.9600 ?
C2 H2B 0.9600 ?
C2 H2C 0.9600 ?
C3 C8 1.382(9) ?
C3 C4 1.405(9) ?
C4 C5 1.376(10) ?
C4 H4 0.9300 ?
C5 C6 1.408(14) ?
C5 H5 0.9300 ?
C6 C7 1.367(11) ?
C6 H6 0.9300 ?
C7 C8 1.391(7) ?
C7 H7 0.9300 ?
C9 C10 1.493(7) ?
C9 H9A 0.9700 ?
C9 H9B 0.9700 ?
C10 C11 1.521(7) ?
C10 H10A 0.9700 ?
C10 H10B 0.9700 ?
C11 C12 1.500(8) ?
C11 H11A 0.9700 ?
C11 H11B 0.9700 ?
C12 H12A 0.9600 ?
C12 H12B 0.9600 ?
C12 H12C 0.9600 ?
O2 C13 1.416(8) ?
C13 C14 1.499(10) ?
C13 C15 1.534(7) ?
C13 H13 0.9800 ?
C14 H14A 0.9600 ?
C14 H14B 0.9600 ?
C14 H14C 0.9600 ?
C15 C20 1.379(9) ?
C15 C16 1.396(9) ?
C16 C17 1.383(9) ?
C16 H16 0.9300 ?
C17 C18 1.376(12) ?
C17 H17 0.9300 ?
C18 C19 1.374(10) ?
C18 H18 0.9300 ?
C19 C20 1.401(7) ?
C19 H19 0.9300 ?
C21 C22 1.494(7) ?
C21 H21A 0.9700 ?
C21 H21B 0.9700 ?
C22 C23 1.529(7) ?
C22 H22A 0.9700 ?
C22 H22B 0.9700 ?
C23 C24 1.490(9) ?
C23 H23A 0.9700 ?
C23 H23B 0.9700 ?
C24 H24A 0.9600 ?
C24 H24B 0.9600 ?
C24 H24C 0.9600 ?

loop_
_geom_torsion_atom_site_label_1
_geom_torsion_atom_site_label_2
_geom_torsion_atom_site_label_3
_geom_torsion_atom_site_label_4
_geom_torsion
Te1 O1 C1 C3 18.3(7)
Te2 O1 C1 C3 168.9(3)
Te1 O1 C1 C2 142.1(4)
Te2 O1 C1 C2 -67.4(6)
O1 C1 C3 C8 -13.3(8)
C2 C1 C3 C8 -132.8(6)
O1 C1 C3 C4 169.8(6)
C2 C1 C3 C4 50.4(9)
C8 C3 C4 C5 -1.8(10)
C1 C3 C4 C5 175.1(7)
C3 C4 C5 C6 0.9(12)
C4 C5 C6 C7 0.3(12)
C5 C6 C7 C8 -0.6(10)
C4 C3 C8 C7 1.5(9)
C1 C3 C8 C7 -175.5(5)
C4 C3 C8 Te1 179.6(5)
C1 C3 C8 Te1 2.6(6)
C6 C7 C8 C3 -0.3(9)
C6 C7 C8 Te1 -178.1(5)
Te1 C9 C10 C11 179.5(5)
C9 C10 C11 C12 176.6(8)
Te2 O2 C13 C14 137.8(6)
Te1 O2 C13 C14 -39.0(7)
Te2 O2 C13 C15 12.1(7)
Te1 O2 C13 C15 -164.8(4)
O2 C13 C15 C20 -10.0(8)
C14 C13 C15 C20 -133.9(7)
O2 C13 C15 C16 171.9(6)
C14 C13 C15 C16 48.1(9)
C20 C15 C16 C17 1.2(10)
C13 C15 C16 C17 179.2(7)
C15 C16 C17 C18 -1.6(11)
C16 C17 C18 C19 0.4(11)
C17 C18 C19 C20 1.1(9)
C16 C15 C20 C19 0.4(9)
C13 C15 C20 C19 -177.7(5)
C16 C15 C20 Te2 -178.1(5)
C13 C15 C20 Te2 3.7(7)
C18 C19 C20 C15 -1.6(8)
C18 C19 C20 Te2 176.8(4)
Te2 C21 C22 C23 175.1(5)
C21 C22 C23 C24 -177.3(7)

_cod_database_fobs_code 2242092
